data_4024749
loop_
_publ_author_name
'Amos B. Smith'
'Megan A. Foley'
'Shuzhi Dong'
'Alia Orbin'

_publ_section_title
;
(+)-Rimocidin Synthetic Studies: Construction of the C(1-27) Aglycone
Skeleton
;
_journal_name_full 'Journal of Organic Chemistry'
_journal_page_first 5987
_journal_page_last 6001
_journal_paper_doi 10.1021/jo900765p
_journal_volume 74
_journal_year 2009
_chemical_formula_sum 'C24 H30 O6'
_chemical_formula_weight 414.48
_space_group_IT_number 4
_symmetry_cell_setting monoclinic
_symmetry_Int_Tables_number 4
_symmetry_space_group_name_Hall 'P 2yb'
_symmetry_space_group_name_H-M 'P 1 21 1'
_atom_sites_solution_hydrogens geom
_atom_sites_solution_primary direct
_audit_creation_method SHELXL-97
_cell_angle_alpha 90.00
_cell_angle_beta 97.330(3)
_cell_angle_gamma 90.00
_cell_formula_units_Z 2
_cell_length_a 10.8151(12)
_cell_length_b 7.9505(9)
_cell_length_c 12.6843(15)
_cell_measurement_temperature 143(1)
_cell_volume 1081.8(2)
_computing_data_collection 'CrystalClear (Rigaku, 1999)'
_computing_data_reduction 'CrystalClear (Rigaku, 1999)'
_computing_structure_refinement 'SHELXL-97 (Sheldrick, 1997)'
_computing_structure_solution 'SIR97 (Altomare, 1999)'
_diffrn_ambient_temperature 143(1)
_diffrn_measured_fraction_theta_full 0.995
_diffrn_measured_fraction_theta_max 0.995
_diffrn_measurement_device 'CCD Area Detector'
_diffrn_measurement_device_type 'Rigaku Mercury'
_diffrn_measurement_method 'phi and omega rotations'
_diffrn_radiation_monochromator graphite
_diffrn_radiation_source 'rotating anode'
_diffrn_radiation_type MoK\a
_diffrn_radiation_wavelength 0.71073
_diffrn_reflns_av_R_equivalents 0.0127
_diffrn_reflns_av_sigmaI/netI 0.0155
_diffrn_reflns_limit_h_max 12
_diffrn_reflns_limit_h_min -11
_diffrn_reflns_limit_k_max 8
_diffrn_reflns_limit_k_min -9
_diffrn_reflns_limit_l_max 15
_diffrn_reflns_limit_l_min -13
_diffrn_reflns_number 7206
_diffrn_reflns_theta_full 25.02
_diffrn_reflns_theta_max 25.02
_diffrn_reflns_theta_min 2.65
_exptl_absorpt_coefficient_mu 0.091
_exptl_absorpt_correction_T_max 1.0000
_exptl_absorpt_correction_T_min 0.8530
_exptl_absorpt_correction_type multi-scan
_exptl_crystal_density_diffrn 1.272
_exptl_crystal_density_method 'not measured'
_exptl_crystal_F_000 444
_exptl_crystal_size_max 0.35
_exptl_crystal_size_mid 0.32
_exptl_crystal_size_min 0.27
_refine_diff_density_max 0.263
_refine_diff_density_min -0.154
_refine_diff_density_rms 0.035
_refine_ls_abs_structure_details 'Flack H D (1983), Acta Cryst. A39, 876-881'
_refine_ls_abs_structure_Flack 0.2(6)
_refine_ls_extinction_method none
_refine_ls_goodness_of_fit_ref 1.052
_refine_ls_hydrogen_treatment constr
_refine_ls_matrix_type full
_refine_ls_number_parameters 275
_refine_ls_number_reflns 3370
_refine_ls_number_restraints 1
_refine_ls_restrained_S_all 1.051
_refine_ls_R_factor_all 0.0303
_refine_ls_R_factor_gt 0.0297
_refine_ls_shift/su_max 0.001
_refine_ls_shift/su_mean 0.000
_refine_ls_structure_factor_coef Fsqd
_refine_ls_weighting_details 'calc w=1/[\s^2^(Fo^2^)+(0.0526P)^2^+0.1130P] where P=(Fo^2^+2Fc^2^)/3'
_refine_ls_weighting_scheme calc
_refine_ls_wR_factor_gt 0.0768
_refine_ls_wR_factor_ref 0.0775
_reflns_number_gt 3297
_reflns_number_total 3370
_reflns_threshold_expression >2sigma(I)
_cod_data_source_file jo900765p_si_002.cif
_cod_data_source_block shelxl
_cod_depositor_comments
;
The following automatic conversions were performed:

data name '_atom_site_symetry_multiplicity' was replaced with
'_atom_site_symmetry_multiplicity' as specified in the replacement
file 'data/replacement-values/replacement_tags.lst'.

Automatic conversion script
Id: cif_correct_tags 9268 2022-04-12 08:56:07Z antanas 
;
_cod_original_sg_symbol_H-M 'P 21     '
_cod_database_code 4024749

loop_
_symmetry_equiv_pos_as_xyz
'x, y, z'
'-x, y+1/2, -z'

loop_
_atom_site_label
_atom_site_type_symbol
_atom_site_fract_x
_atom_site_fract_y
_atom_site_fract_z
_atom_site_U_iso_or_equiv
_atom_site_adp_type
_atom_site_occupancy
_atom_site_symmetry_multiplicity
_atom_site_calc_flag
_atom_site_refinement_flags
_atom_site_disorder_assembly
_atom_site_disorder_group
C1 C 0.58915(12) 0.22041(18) 0.43164(11) 0.0202(3) Uani 1 1 d . . .
H1 H 0.5979 0.0955 0.4383 0.027 Uiso 1 1 calc R . .
C2 C 0.48025(12) 0.2605(2) 0.34618(10) 0.0208(3) Uani 1 1 d . . .
H2A H 0.4777 0.3829 0.3316 0.028 Uiso 1 1 calc R . .
H2B H 0.4916 0.2011 0.2795 0.028 Uiso 1 1 calc R . .
C3 C 0.35815(12) 0.20510(19) 0.38401(11) 0.0214(3) Uani 1 1 d . . .
H3 H 0.3608 0.0800 0.3919 0.029 Uiso 1 1 calc R . .
C4 C 0.45138(11) 0.21995(18) 0.55919(11) 0.0200(3) Uani 1 1 d . . .
H4 H 0.4560 0.0945 0.5552 0.027 Uiso 1 1 calc R . .
C5 C 0.71262(11) 0.29417(18) 0.40568(11) 0.0205(3) Uani 1 1 d . . .
H5 H 0.7001 0.4168 0.3904 0.027 Uiso 1 1 calc R . .
C6 C 0.74724(12) 0.2104(2) 0.30793(12) 0.0271(3) Uani 1 1 d . . .
H6 H 0.7597 0.0922 0.3112 0.036 Uiso 1 1 calc R . .
C7 C 0.76196(16) 0.2855(3) 0.21791(13) 0.0431(4) Uani 1 1 d . . .
H7A H 0.7504 0.4036 0.2109 0.057 Uiso 1 1 calc R . .
H7B H 0.7841 0.2215 0.1599 0.057 Uiso 1 1 calc R . .
C8 C 0.81734(12) 0.2747(2) 0.49980(11) 0.0232(3) Uani 1 1 d . . .
H8 H 0.7947 0.3392 0.5623 0.031 Uiso 1 1 calc R . .
C9 C 0.93853(13) 0.3417(2) 0.46911(13) 0.0327(4) Uani 1 1 d . . .
H9A H 0.9683 0.2662 0.4156 0.044 Uiso 1 1 calc R . .
H9B H 0.9242 0.4543 0.4365 0.044 Uiso 1 1 calc R . .
C10 C 0.24320(12) 0.24887(19) 0.30867(11) 0.0251(3) Uani 1 1 d . . .
H10A H 0.2419 0.1805 0.2433 0.033 Uiso 1 1 calc R . .
H10B H 0.1683 0.2194 0.3423 0.033 Uiso 1 1 calc R . .
C11 C 0.14035(14) 0.4465(2) 0.19331(12) 0.0327(4) Uani 1 1 d . . .
H11A H 0.0612 0.4009 0.2128 0.043 Uiso 1 1 calc R . .
H11B H 0.1613 0.3835 0.1307 0.043 Uiso 1 1 calc R . .
C12 C 0.12324(12) 0.62926(19) 0.16483(11) 0.0264(3) Uani 1 1 d . . .
C13 C 0.16554(14) 0.6920(2) 0.07404(13) 0.0344(4) Uani 1 1 d . . .
H13 H 0.2100 0.6211 0.0318 0.046 Uiso 1 1 calc R . .
C14 C 0.14297(16) 0.8585(2) 0.04467(14) 0.0406(4) Uani 1 1 d . . .
H14 H 0.1715 0.9007 -0.0180 0.054 Uiso 1 1 calc R . .
C15 C 0.07953(15) 0.9631(2) 0.10567(14) 0.0375(4) Uani 1 1 d . . .
H15 H 0.0637 1.0767 0.0850 0.050 Uiso 1 1 calc R . .
C16 C 0.03902(14) 0.9010(2) 0.19748(14) 0.0359(4) Uani 1 1 d . . .
H16 H -0.0033 0.9729 0.2408 0.048 Uiso 1 1 calc R . .
C17 C 0.05986(13) 0.7353(2) 0.22616(12) 0.0316(4) Uani 1 1 d . . .
H17 H 0.0305 0.6934 0.2886 0.042 Uiso 1 1 calc R . .
C18 C 0.43255(12) 0.26909(19) 0.67038(10) 0.0207(3) Uani 1 1 d . . .
C19 C 0.53221(13) 0.31227(19) 0.74559(11) 0.0261(3) Uani 1 1 d . . .
H19 H 0.6139 0.3160 0.7257 0.035 Uiso 1 1 calc R . .
C20 C 0.51415(14) 0.3501(2) 0.84957(12) 0.0300(3) Uani 1 1 d . . .
H20 H 0.5828 0.3828 0.8997 0.040 Uiso 1 1 calc R . .
C21 C 0.39514(14) 0.3400(2) 0.87983(11) 0.0296(3) Uani 1 1 d . . .
C22 C 0.29543(13) 0.2932(2) 0.80549(12) 0.0297(3) Uani 1 1 d . . .
H22 H 0.2142 0.2849 0.8260 0.039 Uiso 1 1 calc R . .
C23 C 0.31375(12) 0.2587(2) 0.70227(11) 0.0248(3) Uani 1 1 d . . .
H23 H 0.2448 0.2275 0.6521 0.033 Uiso 1 1 calc R . .
C24 C 0.46740(19) 0.4061(3) 1.06113(13) 0.0484(5) Uani 1 1 d . . .
H24A H 0.5214 0.3069 1.0713 0.073 Uiso 1 1 calc R . .
H24B H 0.4344 0.4322 1.1277 0.073 Uiso 1 1 calc R . .
H24C H 0.5157 0.5021 1.0403 0.073 Uiso 1 1 calc R . .
O1 O 0.34849(8) 0.27595(13) 0.48677(7) 0.0210(2) Uani 1 1 d . . .
O2 O 0.56423(8) 0.28813(12) 0.53223(7) 0.0192(2) Uani 1 1 d . . .
O3 O 0.83553(9) 0.10135(14) 0.52847(8) 0.0269(2) Uani 1 1 d . . .
H3A H 0.7880 0.0753 0.5733 0.040 Uiso 1 1 calc R . .
O4 O 1.03066(10) 0.35342(19) 0.55850(9) 0.0462(4) Uani 1 1 d . . .
H4A H 1.0894 0.4146 0.5436 0.069 Uiso 1 1 calc R . .
O5 O 0.23744(9) 0.42252(13) 0.28038(8) 0.0252(2) Uani 1 1 d . . .
O6 O 0.36667(11) 0.37296(18) 0.97985(8) 0.0428(3) Uani 1 1 d . . .

loop_
_atom_site_aniso_label
_atom_site_aniso_U_11
_atom_site_aniso_U_22
_atom_site_aniso_U_33
_atom_site_aniso_U_23
_atom_site_aniso_U_13
_atom_site_aniso_U_12
C1 0.0227(6) 0.0171(7) 0.0209(7) -0.0017(6) 0.0037(5) 0.0004(5)
C2 0.0234(6) 0.0204(7) 0.0186(6) -0.0020(6) 0.0019(5) -0.0002(6)
C3 0.0242(6) 0.0190(7) 0.0207(7) -0.0012(6) 0.0009(5) -0.0014(6)
C4 0.0183(6) 0.0168(7) 0.0251(7) 0.0027(6) 0.0031(5) -0.0005(5)
C5 0.0211(6) 0.0174(7) 0.0234(7) 0.0011(6) 0.0045(5) 0.0002(5)
C6 0.0255(7) 0.0277(8) 0.0288(8) -0.0014(7) 0.0058(5) -0.0004(6)
C7 0.0552(10) 0.0465(12) 0.0301(9) -0.0014(9) 0.0155(7) 0.0041(9)
C8 0.0217(6) 0.0220(7) 0.0264(7) 0.0009(7) 0.0053(5) 0.0007(6)
C9 0.0243(7) 0.0409(10) 0.0326(8) 0.0080(8) 0.0023(6) -0.0058(7)
C10 0.0232(7) 0.0245(8) 0.0259(7) -0.0017(7) -0.0034(5) -0.0034(6)
C11 0.0312(8) 0.0344(10) 0.0287(8) 0.0007(7) -0.0107(6) 0.0008(7)
C12 0.0216(7) 0.0298(9) 0.0253(7) -0.0010(7) -0.0065(5) -0.0001(6)
C13 0.0390(8) 0.0377(10) 0.0266(8) -0.0047(7) 0.0039(6) 0.0056(7)
C14 0.0539(10) 0.0387(11) 0.0284(8) 0.0027(8) 0.0022(7) -0.0031(8)
C15 0.0390(9) 0.0275(9) 0.0423(10) -0.0012(8) -0.0094(7) 0.0003(7)
C16 0.0291(8) 0.0350(9) 0.0426(9) -0.0120(8) 0.0001(6) 0.0043(7)
C17 0.0269(7) 0.0385(10) 0.0288(8) -0.0035(7) 0.0013(6) -0.0007(7)
C18 0.0242(6) 0.0156(7) 0.0222(7) 0.0027(6) 0.0026(5) 0.0016(5)
C19 0.0259(7) 0.0276(9) 0.0245(7) 0.0035(6) 0.0025(5) -0.0011(6)
C20 0.0319(7) 0.0331(9) 0.0232(7) 0.0023(7) -0.0034(6) 0.0001(7)
C21 0.0374(8) 0.0301(9) 0.0216(7) 0.0025(7) 0.0043(6) 0.0091(7)
C22 0.0270(7) 0.0350(9) 0.0284(7) 0.0031(7) 0.0083(6) 0.0080(6)
C23 0.0214(6) 0.0271(8) 0.0258(7) 0.0023(7) 0.0022(5) 0.0026(6)
C24 0.0648(11) 0.0567(13) 0.0218(8) -0.0042(9) -0.0016(7) 0.0068(10)
O1 0.0199(4) 0.0228(5) 0.0198(5) -0.0015(4) 0.0005(3) 0.0026(4)
O2 0.0193(4) 0.0196(5) 0.0191(5) -0.0004(4) 0.0033(3) -0.0024(4)
O3 0.0234(5) 0.0260(6) 0.0324(6) 0.0064(5) 0.0073(4) 0.0048(4)
O4 0.0294(6) 0.0665(9) 0.0406(7) 0.0181(7) -0.0037(5) -0.0180(6)
O5 0.0250(5) 0.0249(6) 0.0236(5) -0.0004(4) -0.0050(4) 0.0020(4)
O6 0.0476(6) 0.0609(9) 0.0202(5) -0.0036(6) 0.0057(5) 0.0119(6)

loop_
_atom_type_symbol
_atom_type_description
_atom_type_scat_dispersion_real
_atom_type_scat_dispersion_imag
_atom_type_scat_source
C C 0.0033 0.0016 'International Tables Vol C Tables 4.2.6.8 and 6.1.1.4'
H H 0.0000 0.0000 'International Tables Vol C Tables 4.2.6.8 and 6.1.1.4'
O O 0.0106 0.0060 'International Tables Vol C Tables 4.2.6.8 and 6.1.1.4'

loop_
_geom_angle_atom_site_label_1
_geom_angle_atom_site_label_2
_geom_angle_atom_site_label_3
_geom_angle
_geom_angle_site_symmetry_1
_geom_angle_site_symmetry_3
_geom_angle_publ_flag
O2 C1 C2 109.61(10) . . ?
O2 C1 C5 108.29(10) . . ?
C2 C1 C5 112.42(11) . . ?
C3 C2 C1 109.63(11) . . ?
O1 C3 C10 109.57(11) . . ?
O1 C3 C2 109.77(10) . . ?
C10 C3 C2 114.23(11) . . ?
O2 C4 O1 110.60(11) . . ?
O2 C4 C18 110.56(11) . . ?
O1 C4 C18 109.68(10) . . ?
C6 C5 C1 108.95(11) . . ?
C6 C5 C8 111.06(11) . . ?
C1 C5 C8 111.63(11) . . ?
C7 C6 C5 126.01(16) . . ?
O3 C8 C9 108.00(12) . . ?
O3 C8 C5 110.86(11) . . ?
C9 C8 C5 109.88(11) . . ?
O4 C9 C8 111.25(12) . . ?
O5 C10 C3 112.88(11) . . ?
O5 C11 C12 111.64(12) . . ?
C13 C12 C17 119.12(15) . . ?
C13 C12 C11 120.30(15) . . ?
C17 C12 C11 120.51(14) . . ?
C12 C13 C14 120.08(16) . . ?
C15 C14 C13 120.52(17) . . ?
C14 C15 C16 119.39(16) . . ?
C17 C16 C15 120.25(16) . . ?
C16 C17 C12 120.62(15) . . ?
C19 C18 C23 118.52(13) . . ?
C19 C18 C4 121.55(11) . . ?
C23 C18 C4 119.74(11) . . ?
C18 C19 C20 120.97(13) . . ?
C19 C20 C21 119.72(13) . . ?
O6 C21 C22 115.69(13) . . ?
O6 C21 C20 124.75(13) . . ?
C22 C21 C20 119.56(13) . . ?
C23 C22 C21 120.35(13) . . ?
C22 C23 C18 120.85(13) . . ?
C4 O1 C3 108.80(10) . . ?
C4 O2 C1 109.56(10) . . ?
C10 O5 C11 109.05(10) . . ?
C21 O6 C24 117.66(13) . . ?

loop_
_geom_bond_atom_site_label_1
_geom_bond_atom_site_label_2
_geom_bond_distance
_geom_bond_site_symmetry_2
_geom_bond_publ_flag
C1 O2 1.4416(16) . ?
C1 C2 1.5291(17) . ?
C1 C5 1.5322(18) . ?
C2 C3 1.5263(19) . ?
C3 O1 1.4360(16) . ?
C3 C10 1.5089(17) . ?
C4 O2 1.4167(16) . ?
C4 O1 1.4210(15) . ?
C4 C18 1.5022(19) . ?
C5 C6 1.496(2) . ?
C5 C8 1.5450(17) . ?
C6 C7 1.316(2) . ?
C8 O3 1.4324(19) . ?
C8 C9 1.511(2) . ?
C9 O4 1.4137(17) . ?
C10 O5 1.4258(18) . ?
C11 O5 1.4363(16) . ?
C11 C12 1.503(2) . ?
C12 C13 1.385(2) . ?
C12 C17 1.387(2) . ?
C13 C14 1.388(3) . ?
C14 C15 1.377(3) . ?
C15 C16 1.386(3) . ?
C16 C17 1.377(3) . ?
C18 C19 1.3882(19) . ?
C18 C23 1.3978(19) . ?
C19 C20 1.391(2) . ?
C20 C21 1.392(2) . ?
C21 O6 1.3685(18) . ?
C21 C22 1.390(2) . ?
C22 C23 1.377(2) . ?
C24 O6 1.426(2) . ?

loop_
_geom_hbond_atom_site_label_D
_geom_hbond_atom_site_label_H
_geom_hbond_atom_site_label_A
_geom_hbond_distance_DH
_geom_hbond_distance_HA
_geom_hbond_distance_DA
_geom_hbond_angle_DHA
_geom_hbond_site_symmetry_A
O3 H3A O5 0.84 2.26 3.0018(14) 146.8 2_646
O4 H4A O3 0.84 1.97 2.7575(16) 155.2 2_756

loop_
_cod_related_entry_id
_cod_related_entry_database
_cod_related_entry_code
1 ChemSpider 30659015
